data_4311737
loop_
_publ_author_name
'Theo M. Smit'
'Atanas K. Tomov'
'Vernon C. Gibson'
'Andrew J. P. White'
'David J. Williams'

_publ_section_title
;
 Dramatic Effect of Heteroatom Backbone Substituents on the Ethylene
 Polymerization Behavior of Bis(imino)pyridine Iron Catalysts
;
_journal_name_full 'Inorganic Chemistry'
_journal_page_first 6511
_journal_page_last 6512
_journal_paper_doi 10.1021/ic0490775
_journal_volume 43
_journal_year 2004
_chemical_formula_sum 'C44 H49 Cl8 Fe N3 S2'
_chemical_formula_weight 1023.43
_chemical_name_systematic
; 
 ? 
;
_space_group_IT_number 2
_symmetry_cell_setting triclinic
_symmetry_space_group_name_Hall '-P 1'
_symmetry_space_group_name_H-M 'P -1'
_atom_sites_solution_hydrogens geom
_atom_sites_solution_primary direct
_atom_sites_solution_secondary difmap
_audit_creation_method SHELXL
_cell_angle_alpha 92.145(6)
_cell_angle_beta 98.928(5)
_cell_angle_gamma 107.708(5)
_cell_formula_units_Z 2
_cell_length_a 12.4157(8)
_cell_length_b 13.1045(10)
_cell_length_c 16.4448(11)
_cell_measurement_reflns_used 24
_cell_measurement_temperature 203(2)
_cell_measurement_theta_max 27.99
_cell_measurement_theta_min 10.96
_cell_volume 2507.7(3)
_computing_cell_refinement 'Siemens XSCANS'
_computing_data_collection 'Siemens XSCANS'
_computing_data_reduction 'Siemens SHELXTL'
_computing_molecular_graphics 'Siemens SHELXTL'
_computing_publication_material 'Siemens SHELXTL'
_computing_structure_refinement 'SHELXL-93 (Sheldrick, 1993)'
_computing_structure_solution 'SHELXS-86 (Sheldrick, 1990)'
_diffrn_ambient_temperature 203(2)
_diffrn_measurement_device 'Siemens P4'
_diffrn_measurement_method '\w scans'
_diffrn_radiation_monochromator graphite
_diffrn_radiation_source 'fine-focus sealed tube'
_diffrn_radiation_type CuK\a
_diffrn_radiation_wavelength 1.54178
_diffrn_reflns_av_R_equivalents 0.0273
_diffrn_reflns_av_sigmaI/netI 0.0466
_diffrn_reflns_limit_h_max 6
_diffrn_reflns_limit_h_min -13
_diffrn_reflns_limit_k_max 14
_diffrn_reflns_limit_k_min -10
_diffrn_reflns_limit_l_max 18
_diffrn_reflns_limit_l_min -18
_diffrn_reflns_number 7772
_diffrn_reflns_theta_max 59.99
_diffrn_reflns_theta_min 2.73
_diffrn_standards_interval_count 97
_diffrn_standards_number 3
_exptl_absorpt_coefficient_mu 7.367
_exptl_absorpt_correction_T_max 0.7097
_exptl_absorpt_correction_T_min 0.2537
_exptl_absorpt_correction_type empirical
_exptl_crystal_colour 'Slate blue'
_exptl_crystal_density_diffrn 1.355
_exptl_crystal_description 'platy needles'
_exptl_crystal_F_000 1056
_exptl_crystal_size_max 0.70
_exptl_crystal_size_mid 0.25
_exptl_crystal_size_min 0.13
_refine_diff_density_max 0.491
_refine_diff_density_min -0.739
_refine_diff_density_rms 0.074
_refine_ls_extinction_coef 0.0000(2)
_refine_ls_extinction_expression Fc^*^=kFc[1+0.001xFc^2^\l^3^/sin(2\q)]^-1/4^
_refine_ls_extinction_method SHELXL
_refine_ls_goodness_of_fit_all 1.026
_refine_ls_goodness_of_fit_obs 1.074
_refine_ls_matrix_type full
_refine_ls_number_parameters 556
_refine_ls_number_reflns 6920
_refine_ls_number_restraints 30
_refine_ls_restrained_S_all 1.055
_refine_ls_restrained_S_obs 1.084
_refine_ls_R_factor_all 0.0845
_refine_ls_R_factor_obs 0.0608
_refine_ls_shift/esd_max -0.003
_refine_ls_shift/esd_mean 0.000
_refine_ls_structure_factor_coef Fsqd
_refine_ls_weighting_details 'w=1/[\s^2^(Fo^2^)+(0.0976P)^2^+2.1797P] where P=(Fo^2^+2Fc^2^)/3'
_refine_ls_weighting_scheme calc
_refine_ls_wR_factor_all 0.1714
_refine_ls_wR_factor_obs 0.1523
_reflns_number_observed 5649
_reflns_number_total 7381
_reflns_observed_criterion >2sigma(I)
_cod_data_source_file ic0490775si20040713_073756_2.cif
_cod_data_source_block Compound_4b
_cod_depositor_comments
;
The following automatic conversions were performed:
'_symmetry_cell_setting' value 'Triclinic' changed to 'triclinic'
according to '/home/saulius/struct/CIF-dictionaries/cif_core.dic'
dictionary named 'cif_core.dic' version 2.4.1 from
2010-06-29.

'_exptl_absorpt_correction_type' value 'Empirical' changed to
'empirical' according to
'/home/saulius/struct/CIF-dictionaries/cif_core.dic' dictionary named
'cif_core.dic' version 2.4.1 from 2010-06-29.

Automatic conversion script
Id: cif_fix_enum 1527 2010-12-29 10:47:43Z saulius 

The following automatic conversions were performed:

'_refine_ls_weighting_scheme' value 'calc
w=1/[\s^2^(Fo^2^)+(0.0976P)^2^+2.1797P] where P=(Fo^2^+2Fc^2^)/3' was
changed to 'calc'. New tag '_refine_ls_weighting_details' was
created. The value of the new tag was set to
'w=1/[\s^2^(Fo^2^)+(0.0976P)^2^+2.1797P] where P=(Fo^2^+2Fc^2^)/3'.

Automatic conversion script
Id: cif_fix_values 3143 2015-03-26 13:38:13Z robertas 
;
_cod_database_code 4311737

loop_
_symmetry_equiv_pos_as_xyz
'x, y, z'
'-x, -y, -z'

loop_
_atom_site_aniso_label
_atom_site_aniso_U_11
_atom_site_aniso_U_22
_atom_site_aniso_U_33
_atom_site_aniso_U_23
_atom_site_aniso_U_13
_atom_site_aniso_U_12
Fe 0.0295(4) 0.0293(4) 0.0306(4) 0.0031(3) 0.0033(3) 0.0079(3)
Cl1 0.0395(6) 0.0590(7) 0.0363(6) -0.0008(5) 0.0128(5) 0.0086(5)
Cl2 0.0560(7) 0.0370(6) 0.0515(7) -0.0041(5) 0.0048(6) 0.0155(5)
N1 0.026(2) 0.031(2) 0.032(2) 0.0016(15) 0.0036(15) 0.0096(15)
C2 0.030(2) 0.033(2) 0.031(2) 0.003(2) 0.007(2) 0.007(2)
C3 0.034(2) 0.035(2) 0.033(2) 0.004(2) 0.006(2) 0.016(2)
C4 0.029(2) 0.034(2) 0.037(2) -0.001(2) 0.004(2) 0.011(2)
C5 0.027(2) 0.038(2) 0.033(2) 0.000(2) 0.005(2) 0.006(2)
C6 0.018(2) 0.034(2) 0.031(2) 0.004(2) 0.004(2) 0.006(2)
C7 0.034(2) 0.038(2) 0.031(2) 0.003(2) 0.004(2) 0.014(2)
N7 0.034(2) 0.035(2) 0.028(2) 0.0055(15) 0.0043(15) 0.012(2)
S8 0.0658(8) 0.0382(6) 0.0413(7) 0.0054(5) -0.0122(6) 0.0211(6)
C9 0.029(2) 0.035(2) 0.030(2) 0.006(2) 0.007(2) 0.006(2)
N9 0.028(2) 0.036(2) 0.035(2) 0.006(2) 0.006(2) 0.013(2)
S10 0.0300(6) 0.0402(6) 0.0501(7) 0.0047(5) -0.0059(5) 0.0110(5)
C11 0.039(2) 0.030(2) 0.032(2) 0.003(2) 0.001(2) 0.011(2)
C12 0.046(3) 0.035(2) 0.034(2) 0.005(2) 0.006(2) 0.013(2)
C13 0.071(4) 0.043(3) 0.031(2) 0.001(2) 0.009(2) 0.015(3)
C14 0.062(3) 0.051(3) 0.037(3) 0.004(2) -0.007(3) 0.005(3)
C15 0.045(3) 0.059(3) 0.043(3) 0.008(2) -0.004(2) 0.004(2)
C16 0.039(3) 0.049(3) 0.037(3) 0.005(2) 0.001(2) 0.010(2)
C17 0.057(3) 0.062(3) 0.046(3) 0.000(3) 0.012(3) 0.023(3)
C18 0.093(5) 0.076(4) 0.048(4) -0.010(3) -0.017(3) 0.006(4)
C19 0.039(3) 0.085(4) 0.053(3) -0.001(3) 0.008(2) 0.015(3)
C20 0.027(2) 0.030(2) 0.037(2) 0.005(2) 0.002(2) 0.008(2)
C21 0.035(2) 0.038(2) 0.036(2) 0.008(2) 0.007(2) 0.012(2)
C22 0.043(3) 0.044(3) 0.050(3) 0.016(2) 0.012(2) 0.014(2)
C23 0.034(2) 0.036(2) 0.057(3) 0.013(2) 0.007(2) 0.010(2)
C24 0.035(2) 0.045(3) 0.048(3) 0.003(2) 0.009(2) 0.016(2)
C25 0.033(2) 0.037(2) 0.037(2) 0.008(2) 0.007(2) 0.013(2)
C26 0.062(3) 0.061(3) 0.048(3) 0.018(3) 0.023(3) 0.025(3)
C27 0.076(4) 0.053(3) 0.094(5) 0.030(3) 0.030(4) 0.035(3)
C28 0.065(3) 0.060(3) 0.046(3) 0.018(3) 0.019(3) 0.030(3)
C29 0.055(3) 0.037(2) 0.037(3) 0.010(2) 0.002(2) 0.019(2)
C30 0.055(3) 0.046(3) 0.049(3) 0.012(2) 0.001(2) 0.025(2)
C31 0.068(4) 0.046(3) 0.049(3) 0.011(2) 0.012(3) 0.026(3)
C32 0.069(4) 0.039(3) 0.055(3) 0.009(2) 0.012(3) 0.011(3)
C33 0.057(3) 0.058(3) 0.058(3) 0.019(3) 0.017(3) 0.004(3)
C34 0.058(3) 0.045(3) 0.044(3) 0.015(2) 0.014(2) 0.015(2)
C35 0.055(4) 0.062(4) 0.106(6) 0.012(4) 0.000(4) 0.030(3)
C36 0.072(4) 0.068(4) 0.078(4) 0.030(3) 0.033(3) 0.031(3)
C37 0.021(2) 0.041(3) 0.060(3) 0.002(2) 0.003(2) 0.008(2)
C38 0.027(2) 0.062(4) 0.080(4) -0.023(3) -0.007(3) 0.016(2)
C39 0.051(4) 0.065(4) 0.133(7) -0.037(5) -0.027(4) 0.027(3)
C40 0.056(4) 0.053(4) 0.146(7) -0.001(4) -0.019(4) 0.020(3)
C41 0.041(3) 0.089(5) 0.145(8) 0.067(5) 0.012(4) 0.018(3)
C42 0.026(2) 0.064(4) 0.082(4) 0.030(3) 0.008(3) 0.015(2)
C43 0.061(4) 0.149(8) 0.051(4) -0.025(4) -0.006(3) 0.036(5)
C44 0.056(4) 0.131(7) 0.071(4) 0.045(5) 0.030(3) 0.035(4)
C50 0.046(3) 0.078(4) 0.096(5) -0.010(4) 0.032(3) 0.002(3)
Cl3 0.0592(10) 0.120(2) 0.109(2) -0.0274(13) 0.0286(10) 0.0218(10)
Cl4 0.108(2) 0.0851(14) 0.159(2) 0.0072(14) 0.070(2) 0.0263(12)
C60 0.116(7) 0.085(5) 0.063(4) 0.005(4) 0.000(4) 0.030(5)
Cl5 0.102(2) 0.160(3) 0.188(3) 0.083(2) -0.016(2) 0.007(2)
Cl6 0.191(3) 0.162(2) 0.0644(12) -0.0150(14) 0.0121(15) 0.104(2)
C70 0.099(8) 0.105(9) 0.096(8) 0.010(7) 0.019(7) 0.045(7)
Cl7 0.091(2) 0.183(4) 0.125(3) 0.042(3) -0.005(2) 0.030(2)
Cl8 0.180(5) 0.155(4) 0.198(6) 0.049(4) 0.009(4) 0.018(4)
Cl7' 0.164(15) 0.241(22) 0.239(22) 0.017(18) -0.044(15) 0.082(15)
Cl8' 0.430(37) 0.366(33) 0.358(33) 0.090(28) 0.074(29) 0.135(29)

loop_
_atom_site_label
_atom_site_type_symbol
_atom_site_fract_x
_atom_site_fract_y
_atom_site_fract_z
_atom_site_U_iso_or_equiv
_atom_site_thermal_displace_type
_atom_site_occupancy
_atom_site_calc_flag
_atom_site_refinement_flags
_atom_site_disorder_group
Fe Fe 0.53856(6) 0.75086(5) 0.70077(4) 0.0303(2) Uani 1 d . .
Cl1 Cl 0.66577(10) 0.75207(10) 0.61021(7) 0.0460(3) Uani 1 d . .
Cl2 Cl 0.57110(11) 0.91247(9) 0.76867(8) 0.0487(3) Uani 1 d . .
N1 N 0.4545(3) 0.5792(3) 0.6757(2) 0.0298(8) Uani 1 d . .
C2 C 0.5189(4) 0.5200(3) 0.7050(3) 0.0321(9) Uani 1 d . .
C3 C 0.5185(4) 0.4277(4) 0.6597(3) 0.0329(9) Uani 1 d . .
H3A H 0.5653(4) 0.3867(4) 0.6801(3) 0.040 Uiso 1 calc R .
C4 C 0.4461(4) 0.3984(4) 0.5830(3) 0.0335(10) Uani 1 d . .
H4A H 0.4442(4) 0.3370(4) 0.5506(3) 0.040 Uiso 1 calc R .
C5 C 0.3774(4) 0.4590(4) 0.5546(3) 0.0336(10) Uani 1 d . .
H5A H 0.3268(4) 0.4384(4) 0.5038(3) 0.040 Uiso 1 calc R .
C6 C 0.3842(3) 0.5508(3) 0.6022(3) 0.0284(9) Uani 1 d . .
C7 C 0.5912(4) 0.5686(4) 0.7873(3) 0.0341(10) Uani 1 d . .
N7 N 0.6176(3) 0.6712(3) 0.7988(2) 0.0319(8) Uani 1 d . .
S8 S 0.63311(12) 0.49545(10) 0.86629(8) 0.0497(4) Uani 1 d . .
C9 C 0.3249(4) 0.6315(3) 0.5807(3) 0.0316(9) Uani 1 d . .
N9 N 0.3797(3) 0.7281(3) 0.6126(2) 0.0322(8) Uani 1 d . .
S10 S 0.19029(9) 0.60185(9) 0.51726(8) 0.0415(3) Uani 1 d . .
C11 C 0.6849(4) 0.7268(3) 0.8759(3) 0.0345(10) Uani 1 d . .
C12 C 0.6286(4) 0.7492(4) 0.9377(3) 0.0379(10) Uani 1 d . .
C13 C 0.6965(5) 0.8106(4) 1.0095(3) 0.0491(13) Uani 1 d . .
H13A H 0.6604(5) 0.8261(4) 1.0524(3) 0.059 Uiso 1 calc R .
C14 C 0.8144(5) 0.8490(5) 1.0194(3) 0.0541(14) Uani 1 d . .
C15 C 0.8664(5) 0.8256(5) 0.9562(3) 0.0531(14) Uani 1 d . .
H15A H 0.9468(5) 0.8519(5) 0.9622(3) 0.064 Uiso 1 calc R .
C16 C 0.8034(4) 0.7642(4) 0.8837(3) 0.0434(11) Uani 1 d . .
C17 C 0.5006(5) 0.7088(5) 0.9291(4) 0.0536(14) Uani 1 d . .
H17A H 0.4741(6) 0.6310(5) 0.9192(27) 0.080 Uiso 1 calc R .
H17B H 0.4665(5) 0.7394(28) 0.8830(17) 0.080 Uiso 1 calc R .
H17C H 0.4782(5) 0.7298(31) 0.9795(11) 0.080 Uiso 1 calc R .
C18 C 0.8859(7) 0.9168(6) 1.0978(4) 0.080(2) Uani 1 d . .
H18A H 0.8839(43) 0.8719(12) 1.1434(9) 0.121 Uiso 1 calc R .
H18B H 0.8546(32) 0.9739(30) 1.1102(21) 0.121 Uiso 1 calc R .
H18C H 0.9646(13) 0.9480(40) 1.0898(13) 0.121 Uiso 1 calc R .
C19 C 0.8637(5) 0.7384(6) 0.8155(4) 0.060(2) Uani 1 d . .
H19A H 0.8220(22) 0.7455(36) 0.7621(4) 0.090 Uiso 1 calc R .
H19B H 0.8663(34) 0.6653(13) 0.8176(18) 0.090 Uiso 1 calc R .
H19C H 0.9414(14) 0.7879(24) 0.8232(17) 0.090 Uiso 1 calc R .
C20 C 0.3314(4) 0.8137(3) 0.5964(3) 0.0319(9) Uani 1 d . .
C21 C 0.3498(4) 0.8683(4) 0.5253(3) 0.0362(10) Uani 1 d . .
C22 C 0.3095(4) 0.9550(4) 0.5143(3) 0.0444(12) Uani 1 d . .
H22A H 0.3214(4) 0.9922(4) 0.4670(3) 0.053 Uiso 1 calc R .
C23 C 0.2521(4) 0.9894(4) 0.5704(3) 0.0425(11) Uani 1 d . .
C24 C 0.2348(4) 0.9326(4) 0.6395(3) 0.0420(11) Uani 1 d . .
H24A H 0.1955(4) 0.9543(4) 0.6778(3) 0.050 Uiso 1 calc R .
C25 C 0.2734(4) 0.8452(4) 0.6540(3) 0.0350(10) Uani 1 d . .
C26 C 0.4135(5) 0.8343(5) 0.4637(3) 0.0537(13) Uani 1 d . .
H26A H 0.4321(32) 0.8891(16) 0.4255(16) 0.081 Uiso 1 calc R .
H26B H 0.3655(15) 0.7668(18) 0.4333(18) 0.081 Uiso 1 calc R .
H26C H 0.4837(18) 0.8252(33) 0.4927(4) 0.081 Uiso 1 calc R .
C27 C 0.2101(6) 1.0846(5) 0.5584(5) 0.069(2) Uani 1 d . .
H27A H 0.1320(17) 1.0608(7) 0.5281(28) 0.103 Uiso 1 calc R .
H27B H 0.2592(27) 1.1348(20) 0.5274(27) 0.103 Uiso 1 calc R .
H27C H 0.2121(42) 1.1197(25) 0.6118(5) 0.103 Uiso 1 calc R .
C28 C 0.2531(5) 0.7864(5) 0.7298(3) 0.0531(13) Uani 1 d . .
H28A H 0.2176(33) 0.8233(19) 0.7645(13) 0.080 Uiso 1 calc R .
H28B H 0.3259(7) 0.7846(30) 0.7602(14) 0.080 Uiso 1 calc R .
H28C H 0.2028(29) 0.7135(11) 0.7135(4) 0.080 Uiso 1 calc R .
C29 C 0.5654(5) 0.3575(4) 0.8290(3) 0.0426(11) Uani 1 d . .
C30 C 0.6358(5) 0.2982(4) 0.8101(3) 0.0485(13) Uani 1 d . .
C31 C 0.5843(5) 0.1917(4) 0.7794(3) 0.0522(13) Uani 1 d . .
H31A H 0.6299(5) 0.1501(4) 0.7662(3) 0.063 Uiso 1 calc R .
C32 C 0.4666(5) 0.1460(4) 0.7679(4) 0.0554(14) Uani 1 d . .
H32A H 0.4325(5) 0.0740(4) 0.7462(4) 0.067 Uiso 1 calc R .
C33 C 0.3994(5) 0.2051(5) 0.7880(4) 0.059(2) Uani 1 d . .
H33A H 0.3194(5) 0.1725(5) 0.7800(4) 0.071 Uiso 1 calc R .
C34 C 0.4459(5) 0.3125(4) 0.8199(3) 0.0486(12) Uani 1 d . .
C35 C 0.7642(5) 0.3467(5) 0.8184(5) 0.073(2) Uani 1 d . .
H35A H 0.7965(8) 0.3777(39) 0.8747(10) 0.110 Uiso 1 calc R .
H35B H 0.7816(5) 0.4024(31) 0.7808(24) 0.110 Uiso 1 calc R .
H35C H 0.7971(7) 0.2912(10) 0.8051(33) 0.110 Uiso 1 calc R .
C36 C 0.3703(6) 0.3759(5) 0.8420(4) 0.068(2) Uani 1 d . .
H36A H 0.3654(36) 0.4266(29) 0.8012(18) 0.102 Uiso 1 calc R .
H36B H 0.4026(24) 0.4148(32) 0.8961(14) 0.102 Uiso 1 calc R .
H36C H 0.2941(13) 0.3273(7) 0.8432(31) 0.102 Uiso 1 calc R .
C37 C 0.1291(4) 0.4603(4) 0.5125(3) 0.0416(12) Uani 1 d . .
C38 C 0.1059(4) 0.4021(5) 0.4345(4) 0.058(2) Uani 1 d . .
C39 C 0.0500(6) 0.2927(6) 0.4295(6) 0.087(3) Uani 1 d U .
H39A H 0.0317(6) 0.2524(6) 0.3780(6) 0.104 Uiso 1 calc R .
C40 C 0.0218(6) 0.2438(6) 0.4948(7) 0.089(3) Uani 1 d U .
H40A H -0.0147(6) 0.1690(6) 0.4887(7) 0.106 Uiso 1 calc R .
C41 C 0.0437(5) 0.2980(7) 0.5721(6) 0.091(3) Uani 1 d U .
H41A H 0.0220(5) 0.2604(7) 0.6175(6) 0.109 Uiso 1 calc R .
C42 C 0.0991(4) 0.4107(5) 0.5828(4) 0.057(2) Uani 1 d . .
C43 C 0.1427(6) 0.4539(8) 0.3595(4) 0.089(3) Uani 1 d . .
H43A H 0.2241(13) 0.4653(47) 0.3618(19) 0.133 Uiso 1 calc R .
H43B H 0.1282(49) 0.5225(24) 0.3578(21) 0.133 Uiso 1 calc R .
H43C H 0.0998(39) 0.4075(24) 0.3103(5) 0.133 Uiso 1 calc R .
C44 C 0.1211(6) 0.4727(7) 0.6660(4) 0.082(2) Uani 1 d . .
H44A H 0.2017(11) 0.4908(42) 0.6901(17) 0.122 Uiso 1 calc R .
H44B H 0.0749(38) 0.4290(19) 0.7021(12) 0.122 Uiso 1 calc R .
H44C H 0.1008(47) 0.5382(24) 0.6594(6) 0.122 Uiso 1 calc R .
C50 C 0.8526(5) 1.0022(6) 0.7182(5) 0.076(2) Uani 1 d . .
H50A H 0.7834(5) 0.9529(6) 0.6837(5) 0.091 Uiso 1 calc R .
H50B H 0.8517(5) 0.9845(6) 0.7756(5) 0.091 Uiso 1 calc R .
Cl3 Cl 0.9739(2) 0.9841(2) 0.68658(15) 0.0970(7) Uani 1 d . .
Cl4 Cl 0.8504(2) 1.1325(2) 0.7112(2) 0.1133(8) Uani 1 d . .
C60 C 0.6694(8) 0.0650(7) 0.9628(5) 0.090(2) Uani 1 d . .
H60A H 0.6506(8) -0.0096(7) 0.9396(5) 0.109 Uiso 1 calc R .
H60B H 0.6176(8) 0.0973(7) 0.9298(5) 0.109 Uiso 1 calc R .
Cl5 Cl 0.8090(3) 0.1338(3) 0.9530(2) 0.161(2) Uani 1 d U .
Cl6 Cl 0.6428(3) 0.0642(3) 1.06491(14) 0.1302(11) Uani 1 d . .
C70 C 0.1365(11) 0.4204(10) 0.9525(8) 0.097(3) Uani 0.75 d P -1
H70A H 0.1980(11) 0.3910(10) 0.9738(8) 0.116 Uiso 0.75 calc PR -1
H70B H 0.0909(11) 0.4200(10) 0.9962(8) 0.116 Uiso 0.75 calc PR -1
Cl7 Cl 0.0533(3) 0.3398(4) 0.8726(3) 0.1378(15) Uani 0.75 d P -1
Cl8 Cl 0.1972(6) 0.5501(5) 0.9333(4) 0.187(2) Uani 0.75 d P -1
C70' C 0.0785(47) 0.5163(44) 0.9410(34) 0.131(16) Uiso 0.25 d P -2
H70C H 0.1148(47) 0.5712(44) 0.9875(34) 0.157 Uiso 0.25 calc PR -2
H70D H 0.1422(47) 0.4921(44) 0.9291(34) 0.157 Uiso 0.25 calc PR -2
Cl7' Cl 0.0366(17) 0.4218(19) 1.0002(15) 0.220(9) Uani 0.25 d P -2
Cl8' Cl 0.0932(40) 0.5935(35) 0.8805(27) 0.380(20) Uani 0.25 d PU -2

loop_
_atom_type_symbol
_atom_type_description
_atom_type_scat_dispersion_real
_atom_type_scat_dispersion_imag
_atom_type_scat_source
C C 0.0181 0.0091 'International Tables Vol C Tables 4.2.6.8 and 6.1.1.4'
H H 0.0000 0.0000 'International Tables Vol C Tables 4.2.6.8 and 6.1.1.4'
N N 0.0311 0.0180 'International Tables Vol C Tables 4.2.6.8 and 6.1.1.4'
S S 0.3331 0.5567 'International Tables Vol C Tables 4.2.6.8 and 6.1.1.4'
Cl Cl 0.3639 0.7018 'International Tables Vol C Tables 4.2.6.8 and 6.1.1.4'
Fe Fe -1.1336 3.1974 'International Tables Vol C Tables 4.2.6.8 and 6.1.1.4'

loop_
_geom_angle_atom_site_label_1
_geom_angle_atom_site_label_2
_geom_angle_atom_site_label_3
_geom_angle
_geom_angle_site_symmetry_1
_geom_angle_site_symmetry_3
_geom_angle_publ_flag
N1 Fe N9 72.91(13) . . ?
N1 Fe N7 72.48(13) . . ?
N9 Fe N7 141.93(14) . . ?
N1 Fe Cl2 153.64(11) . . ?
N9 Fe Cl2 103.84(11) . . ?
N7 Fe Cl2 100.11(10) . . ?
N1 Fe Cl1 92.85(11) . . ?
N9 Fe Cl1 100.44(10) . . ?
N7 Fe Cl1 96.64(11) . . ?
Cl2 Fe Cl1 113.31(6) . . ?
C2 N1 C6 121.1(4) . . ?
C2 N1 Fe 114.1(3) . . ?
C6 N1 Fe 113.7(3) . . ?
N1 C2 C3 121.3(4) . . ?
N1 C2 C7 111.4(4) . . ?
C3 C2 C7 127.3(4) . . ?
C2 C3 C4 117.7(4) . . ?
C5 C4 C3 120.2(4) . . ?
C4 C5 C6 118.8(4) . . ?
N1 C6 C5 120.8(4) . . ?
N1 C6 C9 111.5(4) . . ?
C5 C6 C9 127.7(4) . . ?
N7 C7 C2 114.8(4) . . ?
N7 C7 S8 120.2(3) . . ?
C2 C7 S8 124.9(3) . . ?
C7 N7 C11 119.9(4) . . ?
C7 N7 Fe 116.3(3) . . ?
C11 N7 Fe 123.4(3) . . ?
C7 S8 C29 105.3(2) . . ?
N9 C9 C6 115.1(4) . . ?
N9 C9 S10 120.7(3) . . ?
C6 C9 S10 124.3(3) . . ?
C9 N9 C20 120.4(4) . . ?
C9 N9 Fe 116.8(3) . . ?
C20 N9 Fe 122.5(3) . . ?
C9 S10 C37 105.4(2) . . ?
C16 C11 C12 122.0(4) . . ?
C16 C11 N7 119.0(4) . . ?
C12 C11 N7 118.8(4) . . ?
C11 C12 C13 117.4(5) . . ?
C11 C12 C17 121.8(4) . . ?
C13 C12 C17 120.8(5) . . ?
C14 C13 C12 122.3(5) . . ?
C13 C14 C15 118.3(5) . . ?
C13 C14 C18 121.0(6) . . ?
C15 C14 C18 120.7(6) . . ?
C14 C15 C16 122.0(5) . . ?
C11 C16 C15 118.1(5) . . ?
C11 C16 C19 121.3(4) . . ?
C15 C16 C19 120.7(5) . . ?
C25 C20 C21 121.3(4) . . ?
C25 C20 N9 119.3(4) . . ?
C21 C20 N9 119.2(4) . . ?
C22 C21 C20 118.0(5) . . ?
C22 C21 C26 121.0(4) . . ?
C20 C21 C26 121.0(4) . . ?
C21 C22 C23 122.5(5) . . ?
C24 C23 C22 117.7(5) . . ?
C24 C23 C27 120.3(5) . . ?
C22 C23 C27 122.0(5) . . ?
C25 C24 C23 122.5(5) . . ?
C24 C25 C20 118.0(4) . . ?
C24 C25 C28 120.6(5) . . ?
C20 C25 C28 121.3(4) . . ?
C30 C29 C34 122.5(5) . . ?
C30 C29 S8 117.4(4) . . ?
C34 C29 S8 120.1(4) . . ?
C31 C30 C29 118.0(5) . . ?
C31 C30 C35 119.2(5) . . ?
C29 C30 C35 122.7(5) . . ?
C32 C31 C30 120.7(5) . . ?
C33 C32 C31 120.2(5) . . ?
C32 C33 C34 122.0(6) . . ?
C33 C34 C29 116.5(5) . . ?
C33 C34 C36 121.1(6) . . ?
C29 C34 C36 122.4(5) . . ?
C42 C37 C38 122.1(5) . . ?
C42 C37 S10 120.4(4) . . ?
C38 C37 S10 117.4(5) . . ?
C39 C38 C37 117.4(7) . . ?
C39 C38 C43 120.1(7) . . ?
C37 C38 C43 122.4(6) . . ?
C40 C39 C38 121.7(8) . . ?
C39 C40 C41 122.4(7) . . ?
C40 C41 C42 119.8(8) . . ?
C37 C42 C41 116.5(7) . . ?
C37 C42 C44 122.5(5) . . ?
C41 C42 C44 121.0(7) . . ?
Cl4 C50 Cl3 111.7(4) . . ?
Cl5 C60 Cl6 114.7(5) . . ?
Cl7 C70 Cl8 115.5(8) . . ?
Cl8' C70' Cl7' 169.0(49) . . ?

loop_
_geom_bond_atom_site_label_1
_geom_bond_atom_site_label_2
_geom_bond_distance
_geom_bond_site_symmetry_2
_geom_bond_publ_flag
Fe N1 2.165(4) . ?
Fe N9 2.191(3) . ?
Fe N7 2.216(4) . ?
Fe Cl2 2.2490(14) . ?
Fe Cl1 2.3300(14) . ?
N1 C2 1.326(6) . ?
N1 C6 1.343(5) . ?
C2 C3 1.395(6) . ?
C2 C7 1.501(6) . ?
C3 C4 1.396(6) . ?
C4 C5 1.375(6) . ?
C5 C6 1.384(6) . ?
C6 C9 1.485(6) . ?
C7 N7 1.282(6) . ?
C7 S8 1.751(5) . ?
N7 C11 1.439(6) . ?
S8 C29 1.785(5) . ?
C9 N9 1.287(6) . ?
C9 S10 1.751(4) . ?
N9 C20 1.439(6) . ?
S10 C37 1.771(5) . ?
C11 C16 1.385(7) . ?
C11 C12 1.390(7) . ?
C12 C13 1.399(7) . ?
C12 C17 1.497(7) . ?
C13 C14 1.376(8) . ?
C14 C15 1.376(9) . ?
C14 C18 1.522(7) . ?
C15 C16 1.392(7) . ?
C16 C19 1.524(8) . ?
C20 C25 1.397(7) . ?
C20 C21 1.406(6) . ?
C21 C22 1.381(7) . ?
C21 C26 1.509(7) . ?
C22 C23 1.390(8) . ?
C23 C24 1.390(7) . ?
C23 C27 1.500(7) . ?
C24 C25 1.384(7) . ?
C25 C28 1.503(7) . ?
C29 C30 1.394(8) . ?
C29 C34 1.401(8) . ?
C30 C31 1.385(8) . ?
C30 C35 1.507(8) . ?
C31 C32 1.380(8) . ?
C32 C33 1.365(9) . ?
C33 C34 1.394(8) . ?
C34 C36 1.504(8) . ?
C37 C42 1.393(8) . ?
C37 C38 1.411(8) . ?
C38 C39 1.382(10) . ?
C38 C43 1.497(11) . ?
C39 C40 1.311(13) . ?
C40 C41 1.379(13) . ?
C41 C42 1.418(10) . ?
C42 C44 1.507(10) . ?
C50 Cl4 1.723(8) . ?
C50 Cl3 1.746(6) . ?
C60 Cl5 1.729(10) . ?
C60 Cl6 1.760(8) . ?
C70 Cl7 1.650(13) . ?
C70 Cl8 1.701(14) . ?
C70' Cl8' 1.44(6) . ?
C70' Cl7' 1.61(6) . ?
